data_7016260
loop_
_publ_author_name
'Uppal, Baljinder S.'
'Booth, Rebecca K.'
'Ali, Noreen'
'Lockwood, Cindy'
'Rice, Craig R.'
'Elliott, Paul I. P.'

_publ_section_title
;
 Synthesis and characterisation of luminescent rhenium tricarbonyl
 complexes with axially coordinated 1,2,3-triazole ligands.
;
_journal_issue 29
_journal_name_full 'Dalton transactions (Cambridge, England : 2003)'
_journal_page_first 7610
_journal_page_last 7616
_journal_paper_doi 10.1039/c1dt10634a
_journal_volume 40
_journal_year 2011
_chemical_formula_sum 'C24 H21 F6 N5 O3 P Re'
_chemical_formula_weight 758.63
_space_group_crystal_system orthorhombic
_space_group_IT_number 61
_space_group_name_Hall '-P 2ac 2ab'
_space_group_name_H-M_alt 'P b c a'
_symmetry_space_group_name_Hall '-P 2ac 2ab'
_symmetry_space_group_name_H-M 'P b c a'
_atom_sites_solution_hydrogens geom
_atom_sites_solution_primary direct
_atom_sites_solution_secondary difmap
_cell_angle_alpha 90
_cell_angle_beta 90
_cell_angle_gamma 90
_cell_formula_units_Z 8
_cell_length_a 13.5102(5)
_cell_length_b 19.4031(6)
_cell_length_c 20.6142(7)
_cell_measurement_reflns_used 9966
_cell_measurement_temperature 110.(2)
_cell_measurement_theta_max 30.5196
_cell_measurement_theta_min 2.3202
_cell_volume 5403.8(3)
_computing_cell_refinement 'SAINT V7.68A (Bruker AXS, 2009)'
_computing_data_collection 'Bruker Instrument Service v2009, 9, 0, 0'
_computing_data_reduction 'SAINT V7.68A (Bruker AXS, 2009)'
_computing_structure_refinement 'SHELXL-97 (Sheldrick, 2008)'
_computing_structure_solution 'SHELXS-97 (Sheldrick, 2008)'
_diffrn_ambient_temperature 110.(2)
_diffrn_detector_area_resol_mean 8.3333
_diffrn_measured_fraction_theta_full 1.000
_diffrn_measured_fraction_theta_max 1.000
_diffrn_radiation_monochromator graphite
_diffrn_radiation_type MoK\a
_diffrn_radiation_wavelength 0.71073
_diffrn_reflns_av_R_equivalents 0.0402
_diffrn_reflns_av_sigmaI/netI 0.0361
_diffrn_reflns_limit_h_max 19
_diffrn_reflns_limit_h_min -8
_diffrn_reflns_limit_k_max 27
_diffrn_reflns_limit_k_min -27
_diffrn_reflns_limit_l_max 29
_diffrn_reflns_limit_l_min -17
_diffrn_reflns_number 33854
_diffrn_reflns_theta_full 30.03
_diffrn_reflns_theta_max 30.03
_diffrn_reflns_theta_min 1.98
_exptl_absorpt_coefficient_mu 4.634
_exptl_absorpt_correction_T_max 0.71
_exptl_absorpt_correction_T_min 0.33
_exptl_absorpt_correction_type multi-scan
_exptl_absorpt_process_details 'SADABS V2008/1 (Bruker AXS)'
_exptl_crystal_colour 'clear yellow'
_exptl_crystal_density_diffrn 1.865
_exptl_crystal_density_method 'not measured'
_exptl_crystal_description plate
_exptl_crystal_F_000 2944
_exptl_crystal_size_max 0.800
_exptl_crystal_size_mid 0.400
_exptl_crystal_size_min 0.080
_refine_diff_density_max 3.629
_refine_diff_density_min -2.573
_refine_ls_extinction_method none
_refine_ls_goodness_of_fit_ref 0.947
_refine_ls_hydrogen_treatment constr
_refine_ls_matrix_type full
_refine_ls_number_parameters 362
_refine_ls_number_reflns 7884
_refine_ls_number_restraints 0
_refine_ls_restrained_S_all 0.947
_refine_ls_R_factor_all 0.0568
_refine_ls_R_factor_gt 0.0376
_refine_ls_shift/su_max 0.001
_refine_ls_shift/su_mean 0.000
_refine_ls_structure_factor_coef Fsqd
_refine_ls_weighting_details 'calc w=1/[\s^2^(Fo^2^)+(0.0675P)^2^+25.5269P] where P=(Fo^2^+2Fc^2^)/3'
_refine_ls_weighting_scheme calc
_refine_ls_wR_factor_gt 0.0961
_refine_ls_wR_factor_ref 0.1145
_reflns_number_gt 6051
_reflns_number_total 7884
_reflns_threshold_expression >2sigma(I)
_cod_data_source_file c1dt10634a.txt
_cod_data_source_block I
_cod_database_code 7016260

loop_
_space_group_symop_operation_xyz
'x, y, z'
'x+1/2, -y+1/2, -z'
'-x, y+1/2, -z+1/2'
'-x+1/2, -y, z+1/2'
'-x, -y, -z'
'-x-1/2, y-1/2, z'
'x, -y-1/2, z-1/2'
'x-1/2, y, -z-1/2'

loop_
_atom_site_type_symbol
_atom_site_label
_atom_site_fract_x
_atom_site_fract_y
_atom_site_fract_z
_atom_site_U_iso_or_equiv
_atom_site_adp_type
_atom_site_calc_flag
_atom_site_refinement_flags
_atom_site_occupancy
_atom_site_disorder_assembly
_atom_site_disorder_group
Re Re1 0.105313(12) 0.181146(8) 0.462271(8) 0.01685(6) Uani d . 1 . .
P P1 0.37463(9) 0.09325(6) 0.66290(6) 0.0257(2) Uani d . 1 . .
F F1 0.3781(3) 0.0853(2) 0.58667(18) 0.0558(10) Uani d . 1 . .
F F2 0.2585(3) 0.1047(3) 0.6596(3) 0.0852(16) Uani d . 1 . .
F F3 0.3553(5) 0.0127(2) 0.6708(2) 0.0870(18) Uani d . 1 . .
F F4 0.4888(3) 0.0810(3) 0.6697(2) 0.0814(16) Uani d . 1 . .
F F5 0.3702(3) 0.10102(19) 0.74087(16) 0.0442(8) Uani d . 1 . .
F F6 0.3901(4) 0.17262(19) 0.6570(2) 0.0723(17) Uani d . 1 . .
O O1 -0.0589(3) 0.2711(2) 0.5203(2) 0.0354(8) Uani d . 1 . .
O O2 0.0655(3) 0.0805(2) 0.57389(19) 0.0381(9) Uani d . 1 . .
O O3 0.2461(3) 0.25751(19) 0.55550(17) 0.0300(7) Uani d . 1 . .
C C27 0.0027(4) 0.2389(2) 0.4971(2) 0.0247(9) Uani d . 1 . .
N N2 0.2072(3) 0.11071(17) 0.41583(19) 0.0203(7) Uani d . 1 . .
N N3 0.0151(3) 0.12222(18) 0.39512(18) 0.0207(7) Uani d . 1 . .
C C25 0.2007(3) 0.3579(2) 0.4207(2) 0.0221(8) Uani d . 1 . .
C C26 0.1248(4) 0.3845(2) 0.4602(2) 0.0238(9) Uani d . 1 . .
H H26 0.0586 0.3691 0.4547 0.029 Uiso calc R 1 . .
C C1 0.0809(4) 0.1182(3) 0.5321(2) 0.0249(9) Uani d . 1 . .
C C2 0.1695(3) 0.0678(2) 0.3697(2) 0.0197(8) Uani d . 1 . .
C C3 0.0613(3) 0.0726(2) 0.3604(2) 0.0205(8) Uani d . 1 . .
C C4 -0.0827(4) 0.1308(3) 0.3876(2) 0.0279(10) Uani d . 1 . .
H H4 -0.1148 0.1669 0.4105 0.033 Uiso calc R 1 . .
C C5 -0.1385(4) 0.0889(3) 0.3474(2) 0.0313(10) Uani d . 1 . .
H H5 -0.2077 0.0964 0.3427 0.038 Uiso calc R 1 . .
C C6 -0.0926(4) 0.0363(3) 0.3144(3) 0.0331(11) Uani d . 1 . .
H H6 -0.1301 0.0056 0.2881 0.04 Uiso calc R 1 . .
C C7 0.0087(4) 0.0285(2) 0.3199(2) 0.0296(10) Uani d . 1 . .
H H7 0.042 -0.0065 0.2963 0.035 Uiso calc R 1 . .
C C8 0.2298(4) 0.0231(2) 0.3354(2) 0.0282(10) Uani d . 1 . .
H H8 0.2026 -0.0057 0.3027 0.034 Uiso calc R 1 . .
C C9 0.3303(4) 0.0204(3) 0.3491(3) 0.0321(11) Uani d . 1 . .
H H9 0.3725 -0.0106 0.3266 0.039 Uiso calc R 1 . .
C C10 0.3677(4) 0.0639(3) 0.3962(3) 0.0334(11) Uani d . 1 . .
H H10 0.4365 0.0638 0.4058 0.04 Uiso calc R 1 . .
C C11 0.3048(3) 0.1074(2) 0.4291(2) 0.0255(9) Uani d . 1 . .
H H11 0.3311 0.136 0.4623 0.031 Uiso calc R 1 . .
N N4 0.1374(3) 0.24472(18) 0.37654(18) 0.0205(7) Uani d . 1 . .
N N5 0.1257(3) 0.21421(19) 0.31933(19) 0.0238(8) Uani d . 1 . .
N N1 0.1576(4) 0.2593(2) 0.2754(2) 0.0285(9) Uani d . 1 . .
C C15 0.1505(5) 0.2427(3) 0.2061(2) 0.0403(14) Uani d . 1 . .
H H15A 0.1586 0.1924 0.1997 0.048 Uiso calc R 1 . .
H H15B 0.2039 0.2665 0.182 0.048 Uiso calc R 1 . .
C C16 0.0468(8) 0.2662(5) 0.1792(4) 0.077(3) Uani d . 1 . .
H H16A 0.0386 0.3159 0.1888 0.092 Uiso calc R 1 . .
H H16B 0.0477 0.2611 0.1314 0.092 Uiso calc R 1 . .
C C17 -0.0392(6) 0.2302(5) 0.2038(4) 0.067(2) Uani d . 1 . .
H H17A -0.03 0.1804 0.1982 0.101 Uiso calc R 1 . .
H H17B -0.0981 0.245 0.1799 0.101 Uiso calc R 1 . .
H H17C -0.0476 0.2407 0.25 0.101 Uiso calc R 1 . .
C C18 0.1901(4) 0.3180(2) 0.3027(2) 0.0280(10) Uani d . 1 . .
H H18 0.2164 0.3573 0.2812 0.034 Uiso calc R 1 . .
C C14 0.1773(4) 0.3091(2) 0.3674(2) 0.0213(8) Uani d . 1 . .
C C20 0.1472(4) 0.4331(2) 0.5073(3) 0.0293(10) Uani d . 1 . .
H H20 0.0964 0.4506 0.5346 0.035 Uiso calc R 1 . .
C C21 0.2440(4) 0.4563(2) 0.5145(2) 0.0285(10) Uani d . 1 . .
H H21 0.2591 0.4899 0.5466 0.034 Uiso calc R 1 . .
C C22 0.3181(4) 0.4309(2) 0.4753(3) 0.0285(10) Uani d . 1 . .
H H22 0.3838 0.4475 0.4803 0.034 Uiso calc R 1 . .
C C23 0.2976(4) 0.3816(2) 0.4289(2) 0.0254(9) Uani d . 1 . .
H H23 0.3494 0.3638 0.4025 0.031 Uiso calc R 1 . .
C C24 0.1957(3) 0.2297(2) 0.5185(2) 0.0237(9) Uani d . 1 . .

loop_
_atom_site_aniso_label
_atom_site_aniso_U_11
_atom_site_aniso_U_22
_atom_site_aniso_U_33
_atom_site_aniso_U_12
_atom_site_aniso_U_13
_atom_site_aniso_U_23
Re1 0.01924(10) 0.01518(9) 0.01611(9) 0.00019(6) -0.00005(6) 0.00076(5)
P1 0.0244(6) 0.0240(5) 0.0286(6) 0.0006(5) 0.0025(5) 0.0008(5)
F1 0.081(3) 0.056(2) 0.0304(18) -0.013(2) 0.0002(18) -0.0068(17)
F2 0.031(2) 0.143(5) 0.082(3) 0.005(3) -0.006(2) -0.011(3)
F3 0.174(6) 0.0297(19) 0.058(3) -0.026(3) -0.008(3) 0.0015(19)
F4 0.032(2) 0.140(5) 0.072(3) 0.030(3) 0.004(2) -0.002(3)
F5 0.058(2) 0.0432(19) 0.0313(17) 0.0056(17) 0.0069(16) 0.0001(14)
F6 0.138(5) 0.0266(17) 0.052(3) -0.017(2) -0.031(3) 0.0098(17)
O1 0.033(2) 0.0352(19) 0.0379(19) 0.0107(16) -0.0008(17) -0.0087(16)
O2 0.038(2) 0.043(2) 0.033(2) -0.0061(18) -0.0009(17) 0.0166(17)
O3 0.0297(18) 0.0341(18) 0.0263(16) -0.0064(15) -0.0044(15) -0.0005(14)
C27 0.024(2) 0.027(2) 0.023(2) -0.0004(18) -0.0030(17) -0.0024(17)
N2 0.0221(18) 0.0139(15) 0.0249(18) -0.0025(13) -0.0003(15) 0.0014(13)
N3 0.0213(17) 0.0167(15) 0.0241(18) -0.0010(13) -0.0004(14) -0.0004(13)
C25 0.027(2) 0.0141(17) 0.025(2) -0.0023(16) -0.0003(17) 0.0052(15)
C26 0.027(2) 0.0194(19) 0.025(2) -0.0058(17) 0.0014(18) 0.0007(16)
C1 0.024(2) 0.025(2) 0.025(2) -0.0016(18) -0.0055(17) 0.0046(17)
C2 0.024(2) 0.0149(17) 0.0201(19) -0.0010(16) 0.0029(16) 0.0035(15)
C3 0.023(2) 0.0182(18) 0.0202(19) -0.0024(16) -0.0015(16) 0.0028(15)
C4 0.026(2) 0.031(2) 0.027(2) 0.0002(19) -0.0014(19) 0.0023(19)
C5 0.023(2) 0.042(3) 0.028(2) -0.006(2) -0.0039(19) 0.004(2)
C6 0.033(3) 0.042(3) 0.025(2) -0.015(2) -0.006(2) 0.003(2)
C7 0.040(3) 0.025(2) 0.024(2) -0.006(2) -0.001(2) -0.0012(17)
C8 0.037(3) 0.021(2) 0.026(2) 0.0017(19) 0.006(2) -0.0012(18)
C9 0.036(3) 0.028(2) 0.032(3) 0.008(2) 0.007(2) 0.003(2)
C10 0.021(2) 0.036(3) 0.043(3) 0.007(2) 0.005(2) 0.009(2)
C11 0.020(2) 0.023(2) 0.033(2) 0.0021(17) -0.0002(18) 0.0034(18)
N4 0.0235(17) 0.0148(15) 0.0233(18) -0.0007(14) 0.0001(15) 0.0007(13)
N5 0.037(2) 0.0153(16) 0.0196(17) -0.0035(15) 0.0008(16) -0.0005(14)
N1 0.042(2) 0.0247(19) 0.0192(18) -0.0044(17) 0.0047(17) 0.0002(15)
C15 0.062(4) 0.041(3) 0.018(2) -0.012(3) 0.005(2) 0.000(2)
C16 0.125(9) 0.074(5) 0.032(3) -0.001(6) -0.014(4) 0.001(3)
C17 0.060(5) 0.093(6) 0.050(4) 0.003(5) -0.007(4) -0.010(4)
C18 0.037(3) 0.023(2) 0.024(2) -0.0075(19) 0.005(2) 0.0028(17)
C14 0.026(2) 0.0213(19) 0.0161(18) -0.0037(17) 0.0021(16) -0.0028(15)
C20 0.035(3) 0.020(2) 0.033(3) -0.0018(19) 0.006(2) -0.0017(18)
C21 0.039(3) 0.021(2) 0.025(2) 0.003(2) -0.003(2) -0.0025(18)
C22 0.028(2) 0.023(2) 0.035(2) -0.0027(19) -0.009(2) 0.0048(18)
C23 0.025(2) 0.0201(19) 0.031(2) 0.0005(17) 0.0007(19) 0.0034(17)
C24 0.022(2) 0.024(2) 0.025(2) -0.0004(17) 0.0052(17) 0.0017(17)

loop_
_atom_type_symbol
_atom_type_description
_atom_type_scat_dispersion_real
_atom_type_scat_dispersion_imag
_atom_type_scat_source
C C 0.0033 0.0016 'International Tables Vol C Tables 4.2.6.8 and 6.1.1.4'
H H 0.0000 0.0000 'International Tables Vol C Tables 4.2.6.8 and 6.1.1.4'
N N 0.0061 0.0033 'International Tables Vol C Tables 4.2.6.8 and 6.1.1.4'
O O 0.0106 0.0060 'International Tables Vol C Tables 4.2.6.8 and 6.1.1.4'
F F 0.0171 0.0103 'International Tables Vol C Tables 4.2.6.8 and 6.1.1.4'
P P 0.1023 0.0942 'International Tables Vol C Tables 4.2.6.8 and 6.1.1.4'
Re Re -1.0185 7.2310 'International Tables Vol C Tables 4.2.6.8 and 6.1.1.4'

loop_
_geom_angle_atom_site_label_1
_geom_angle_atom_site_label_2
_geom_angle_atom_site_label_3
_geom_angle_site_symmetry_1
_geom_angle_site_symmetry_3
_geom_angle
_geom_angle_publ_flag
C1 Re1 C27 . . 88.1(2) ?
C1 Re1 C24 . . 88.2(2) ?
C27 Re1 C24 . . 86.9(2) ?
C1 Re1 N2 . . 92.26(18) ?
C27 Re1 N2 . . 173.16(17) ?
C24 Re1 N2 . . 99.89(17) ?
C1 Re1 N3 . . 92.69(17) ?
C27 Re1 N3 . . 98.09(17) ?
C24 Re1 N3 . . 174.92(17) ?
N2 Re1 N3 . . 75.07(14) ?
C1 Re1 N4 . . 174.50(18) ?
C27 Re1 N4 . . 96.63(17) ?
C24 Re1 N4 . . 94.82(17) ?
N2 Re1 N4 . . 82.70(14) ?
N3 Re1 N4 . . 83.90(14) ?
F6 P1 F4 . . 91.4(3) ?
F6 P1 F1 . . 90.8(2) ?
F4 P1 F1 . . 92.6(3) ?
F6 P1 F2 . . 89.4(3) ?
F4 P1 F2 . . 177.3(3) ?
F1 P1 F2 . . 90.0(3) ?
F6 P1 F3 . . 177.7(3) ?
F4 P1 F3 . . 90.2(4) ?
F1 P1 F3 . . 90.6(2) ?
F2 P1 F3 . . 88.8(4) ?
F6 P1 F5 . . 89.5(2) ?
F4 P1 F5 . . 87.8(2) ?
F1 P1 F5 . . 179.5(2) ?
F2 P1 F5 . . 89.6(2) ?
F3 P1 F5 . . 89.0(2) ?
O1 C27 Re1 . . 176.6(4) ?
C11 N2 C2 . . 118.6(4) ?
C11 N2 Re1 . . 124.3(3) ?
C2 N2 Re1 . . 117.1(3) ?
C4 N3 C3 . . 118.8(4) ?
C4 N3 Re1 . . 124.2(3) ?
C3 N3 Re1 . . 117.0(3) ?
C23 C25 C26 . . 119.5(4) ?
C23 C25 C14 . . 120.0(4) ?
C26 C25 C14 . . 120.4(4) ?
C20 C26 C25 . . 119.7(5) ?
C20 C26 H26 . . 120.2 ?
C25 C26 H26 . . 120.2 ?
O2 C1 Re1 . . 179.4(5) ?
N2 C2 C8 . . 121.2(4) ?
N2 C2 C3 . . 115.0(4) ?
C8 C2 C3 . . 123.8(4) ?
N3 C3 C7 . . 121.3(4) ?
N3 C3 C2 . . 115.6(4) ?
C7 C3 C2 . . 123.0(4) ?
N3 C4 C5 . . 122.2(5) ?
N3 C4 H4 . . 118.9 ?
C5 C4 H4 . . 118.9 ?
C6 C5 C4 . . 119.1(5) ?
C6 C5 H5 . . 120.4 ?
C4 C5 H5 . . 120.4 ?
C5 C6 C7 . . 119.1(5) ?
C5 C6 H6 . . 120.4 ?
C7 C6 H6 . . 120.4 ?
C6 C7 C3 . . 119.3(5) ?
C6 C7 H7 . . 120.3 ?
C3 C7 H7 . . 120.3 ?
C2 C8 C9 . . 119.7(5) ?
C2 C8 H8 . . 120.1 ?
C9 C8 H8 . . 120.1 ?
C10 C9 C8 . . 118.5(5) ?
C10 C9 H9 . . 120.7 ?
C8 C9 H9 . . 120.7 ?
C11 C10 C9 . . 119.6(5) ?
C11 C10 H10 . . 120.2 ?
C9 C10 H10 . . 120.2 ?
N2 C11 C10 . . 122.3(5) ?
N2 C11 H11 . . 118.9 ?
C10 C11 H11 . . 118.9 ?
N5 N4 C14 . . 109.3(4) ?
N5 N4 Re1 . . 116.1(3) ?
C14 N4 Re1 . . 134.2(3) ?
N4 N5 N1 . . 105.8(3) ?
N5 N1 C18 . . 112.2(4) ?
N5 N1 C15 . . 119.8(4) ?
C18 N1 C15 . . 127.9(4) ?
N1 C15 C16 . . 109.7(5) ?
N1 C15 H15A . . 109.7 ?
C16 C15 H15A . . 109.7 ?
N1 C15 H15B . . 109.7 ?
C16 C15 H15B . . 109.7 ?
H15A C15 H15B . . 108.2 ?
C17 C16 C15 . . 116.8(7) ?
C17 C16 H16A . . 108.1 ?
C15 C16 H16A . . 108.1 ?
C17 C16 H16B . . 108.1 ?
C15 C16 H16B . . 108.1 ?
H16A C16 H16B . . 107.3 ?
C16 C17 H17A . . 109.5 ?
C16 C17 H17B . . 109.5 ?
H17A C17 H17B . . 109.5 ?
C16 C17 H17C . . 109.5 ?
H17A C17 H17C . . 109.5 ?
H17B C17 H17C . . 109.5 ?
N1 C18 C14 . . 105.2(4) ?
N1 C18 H18 . . 127.4 ?
C14 C18 H18 . . 127.4 ?
C18 C14 N4 . . 107.5(4) ?
C18 C14 C25 . . 128.2(4) ?
N4 C14 C25 . . 124.3(4) ?
C26 C20 C21 . . 120.0(5) ?
C26 C20 H20 . . 120.0 ?
C21 C20 H20 . . 120.0 ?
C22 C21 C20 . . 120.4(5) ?
C22 C21 H21 . . 119.8 ?
C20 C21 H21 . . 119.8 ?
C21 C22 C23 . . 120.6(5) ?
C21 C22 H22 . . 119.7 ?
C23 C22 H22 . . 119.7 ?
C22 C23 C25 . . 119.9(5) ?
C22 C23 H23 . . 120.0 ?
C25 C23 H23 . . 120.0 ?
O3 C24 Re1 . . 175.6(4) ?

loop_
_geom_bond_atom_site_label_1
_geom_bond_atom_site_label_2
_geom_bond_site_symmetry_2
_geom_bond_distance
_geom_bond_publ_flag
Re1 C1 . 1.915(5) ?
Re1 C27 . 1.922(5) ?
Re1 C24 . 1.930(5) ?
Re1 N2 . 2.164(4) ?
Re1 N3 . 2.170(4) ?
Re1 N4 . 2.198(4) ?
P1 F6 . 1.559(4) ?
P1 F4 . 1.568(4) ?
P1 F1 . 1.580(4) ?
P1 F2 . 1.586(4) ?
P1 F3 . 1.592(4) ?
P1 F5 . 1.615(4) ?
O1 C27 . 1.145(6) ?
O2 C1 . 1.150(6) ?
O3 C24 . 1.155(6) ?
N2 C11 . 1.348(6) ?
N2 C2 . 1.363(6) ?
N3 C4 . 1.341(6) ?
N3 C3 . 1.353(6) ?
C25 C23 . 1.397(6) ?
C25 C26 . 1.408(7) ?
C25 C14 . 1.484(6) ?
C26 C20 . 1.387(7) ?
C26 H26 . 0.95 ?
C2 C8 . 1.385(6) ?
C2 C3 . 1.477(6) ?
C3 C7 . 1.390(6) ?
C4 C5 . 1.385(7) ?
C4 H4 . 0.95 ?
C5 C6 . 1.375(8) ?
C5 H5 . 0.95 ?
C6 C7 . 1.382(8) ?
C6 H6 . 0.95 ?
C7 H7 . 0.95 ?
C8 C9 . 1.388(8) ?
C8 H8 . 0.95 ?
C9 C10 . 1.382(8) ?
C9 H9 . 0.95 ?
C10 C11 . 1.376(7) ?
C10 H10 . 0.95 ?
C11 H11 . 0.95 ?
N4 N5 . 1.329(5) ?
N4 C14 . 1.373(5) ?
N5 N1 . 1.331(5) ?
N1 C18 . 1.343(6) ?
N1 C15 . 1.469(6) ?
C15 C16 . 1.574(12) ?
C15 H15A . 0.99 ?
C15 H15B . 0.99 ?
C16 C17 . 1.447(13) ?
C16 H16A . 0.99 ?
C16 H16B . 0.99 ?
C17 H17A . 0.98 ?
C17 H17B . 0.98 ?
C17 H17C . 0.98 ?
C18 C14 . 1.357(6) ?
C18 H18 . 0.95 ?
C20 C21 . 1.391(8) ?
C20 H20 . 0.95 ?
C21 C22 . 1.377(7) ?
C21 H21 . 0.95 ?
C22 C23 . 1.382(7) ?
C22 H22 . 0.95 ?
C23 H23 . 0.95 ?
